data_7031241
loop_
_publ_author_name
'Derry Holaday, M. G.'
'Tarafdar, Gourav'
'Kumar, Arun'
'Reddy, M. L. P.'
'Srinivasan, A.'

_publ_section_title
;
 Exploring anagostic interactions in 5,15-porphodimethene metal complexes.
;
_journal_issue 21
_journal_name_full 'Dalton transactions (Cambridge, England : 2003)'
_journal_page_first 7699
_journal_page_last 7703
_journal_paper_doi 10.1039/c3dt53307g
_journal_volume 43
_journal_year 2014
_chemical_formula_sum 'C28 H30 N4 Pd'
_chemical_formula_weight 528.96
_chemical_name_systematic
;
?
;
_space_group_IT_number 14
_symmetry_cell_setting monoclinic
_symmetry_space_group_name_Hall '-P 2yn'
_symmetry_space_group_name_H-M 'P 1 21/n 1'
_atom_sites_solution_hydrogens geom
_atom_sites_solution_primary direct
_atom_sites_solution_secondary difmap
_audit_creation_method SHELXL-97
_cell_angle_alpha 90.00
_cell_angle_beta 99.123(5)
_cell_angle_gamma 90.00
_cell_formula_units_Z 8
_cell_length_a 16.5817(15)
_cell_length_b 14.4709(12)
_cell_length_c 20.188(2)
_cell_measurement_reflns_used 7299
_cell_measurement_temperature 293(2)
_cell_measurement_theta_max 24.0
_cell_measurement_theta_min 2.3
_cell_volume 4782.9(8)
_computing_cell_refinement 'APEX2/SAINT (Bruker, 2004)'
_computing_data_collection 'APEX2 (Bruker, 2004)'
_computing_data_reduction 'SAINT/XPREP (Bruker, 2004)'
_computing_molecular_graphics 'ORTEP3 (Farrugia, 1997) and Mercury (Bruno et al., 2002)'
_computing_publication_material 'SHELXL-97 (Sheldrick, 2008)'
_computing_structure_refinement 'SHELXL-97 (Sheldrick, 2008)'
_computing_structure_solution 'SIR92 (Altornare et al., 1993)'
_diffrn_ambient_temperature 293(2)
_diffrn_measured_fraction_theta_full 1.000
_diffrn_measured_fraction_theta_max 1.000
_diffrn_measurement_device_type 'Bruker axs kappa apex2 CCD Diffractometer'
_diffrn_measurement_method '\w and \f scan'
_diffrn_radiation_monochromator graphite
_diffrn_radiation_source 'fine-focus sealed tube'
_diffrn_radiation_type MoK\a
_diffrn_radiation_wavelength 0.71073
_diffrn_reflns_av_R_equivalents 0.0517
_diffrn_reflns_av_sigmaI/netI 0.0402
_diffrn_reflns_limit_h_max 19
_diffrn_reflns_limit_h_min -19
_diffrn_reflns_limit_k_max 17
_diffrn_reflns_limit_k_min -16
_diffrn_reflns_limit_l_max 24
_diffrn_reflns_limit_l_min -24
_diffrn_reflns_number 42965
_diffrn_reflns_theta_full 25.00
_diffrn_reflns_theta_max 25.00
_diffrn_reflns_theta_min 1.48
_diffrn_standards_decay_% 0
_exptl_absorpt_coefficient_mu 0.799
_exptl_absorpt_correction_T_max 0.922
_exptl_absorpt_correction_T_min 0.801
_exptl_absorpt_correction_type multi-scan
_exptl_absorpt_process_details 'SADABS (Bruker, 1999)'
_exptl_crystal_colour red
_exptl_crystal_density_diffrn 1.469
_exptl_crystal_density_method 'not measured'
_exptl_crystal_description needle
_exptl_crystal_F_000 2176
_exptl_crystal_size_max 0.20
_exptl_crystal_size_mid 0.05
_exptl_crystal_size_min 0.05
_refine_diff_density_max 0.787
_refine_diff_density_min -0.707
_refine_diff_density_rms 0.218
_refine_ls_extinction_coef 0.00256(18)
_refine_ls_extinction_expression Fc^*^=kFc[1+0.001xFc^2^\l^3^/sin(2\q)]^-1/4^
_refine_ls_extinction_method SHELXL
_refine_ls_goodness_of_fit_ref 1.090
_refine_ls_hydrogen_treatment constr
_refine_ls_matrix_type full
_refine_ls_number_parameters 604
_refine_ls_number_reflns 8420
_refine_ls_number_restraints 0
_refine_ls_restrained_S_all 1.090
_refine_ls_R_factor_all 0.0707
_refine_ls_R_factor_gt 0.0399
_refine_ls_shift/su_max 0.001
_refine_ls_shift/su_mean 0.000
_refine_ls_structure_factor_coef Fsqd
_refine_ls_weighting_details 'calc w=1/[\s^2^(Fo^2^)+(0.0716P)^2^+0.0000P] where P=(Fo^2^+2Fc^2^)/3'
_refine_ls_weighting_scheme calc
_refine_ls_wR_factor_gt 0.1004
_refine_ls_wR_factor_ref 0.1299
_reflns_number_gt 5881
_reflns_number_total 8420
_reflns_threshold_expression >2sigma(I)
_cod_data_source_file c3dt53307g2.cif
_cod_data_source_block shelxl2
_cod_original_cell_volume 4783.0(8)
_cod_original_sg_symbol_H-M P21/n
_cod_database_code 7031241

loop_
_symmetry_equiv_pos_as_xyz
'x, y, z'
'-x+1/2, y+1/2, -z+1/2'
'-x, -y, -z'
'x-1/2, -y-1/2, z-1/2'

loop_
_atom_site_label
_atom_site_type_symbol
_atom_site_fract_x
_atom_site_fract_y
_atom_site_fract_z
_atom_site_U_iso_or_equiv
_atom_site_adp_type
_atom_site_occupancy
_atom_site_symmetry_multiplicity
_atom_site_calc_flag
_atom_site_refinement_flags
C1 C 0.7190(3) 0.2934(3) 0.4458(2) 0.0495(11) Uani 1 1 d .
C2 C 0.7965(3) 0.2951(3) 0.4249(3) 0.0592(14) Uani 1 1 d .
H2 H 0.8453 0.2744 0.4495 0.071 Uiso 1 1 calc R
C3 C 0.7868(3) 0.3319(3) 0.3630(3) 0.0564(13) Uani 1 1 d .
H3 H 0.8277 0.3419 0.3372 0.068 Uiso 1 1 calc R
C4 C 0.7027(3) 0.3529(3) 0.3443(3) 0.0450(11) Uani 1 1 d .
C5 C 0.6641(3) 0.3807(3) 0.2828(2) 0.0504(12) Uani 1 1 d .
H5 H 0.6982 0.3954 0.2519 0.061 Uiso 1 1 calc R
C6 C 0.5824(3) 0.3899(3) 0.2604(3) 0.0487(12) Uani 1 1 d .
C7 C 0.5438(4) 0.4038(4) 0.1942(3) 0.0694(15) Uani 1 1 d .
H7 H 0.5698 0.4137 0.1573 0.083 Uiso 1 1 calc R
C8 C 0.4619(4) 0.4003(4) 0.1934(3) 0.0739(16) Uani 1 1 d .
H8 H 0.4216 0.4060 0.1560 0.089 Uiso 1 1 calc R
C9 C 0.4496(3) 0.3866(3) 0.2594(3) 0.0576(13) Uani 1 1 d .
C10 C 0.3673(3) 0.3751(4) 0.2811(3) 0.0680(15) Uani 1 1 d .
C11 C 0.3655(3) 0.4027(3) 0.3522(3) 0.0606(14) Uani 1 1 d .
C12 C 0.2964(3) 0.4361(4) 0.3767(4) 0.0784(18) Uani 1 1 d .
H12 H 0.2456 0.4488 0.3515 0.094 Uiso 1 1 calc R
C13 C 0.3175(3) 0.4464(4) 0.4440(4) 0.0770(18) Uani 1 1 d .
H13 H 0.2842 0.4688 0.4733 0.092 Uiso 1 1 calc R
C14 C 0.3989(3) 0.4171(3) 0.4614(3) 0.0586(13) Uani 1 1 d .
C15 C 0.4414(3) 0.4067(3) 0.5246(3) 0.0625(15) Uani 1 1 d .
H15 H 0.4152 0.4282 0.5591 0.075 Uiso 1 1 calc R
C16 C 0.5177(3) 0.3689(3) 0.5447(3) 0.0564(13) Uani 1 1 d .
C17 C 0.5550(4) 0.3476(4) 0.6097(3) 0.0740(17) Uani 1 1 d .
H17 H 0.5345 0.3616 0.6488 0.089 Uiso 1 1 calc R
C18 C 0.6257(4) 0.3035(4) 0.6062(3) 0.0707(15) Uani 1 1 d .
H18 H 0.6623 0.2803 0.6420 0.085 Uiso 1 1 calc R
C19 C 0.6334(3) 0.2993(3) 0.5375(3) 0.0565(13) Uani 1 1 d .
C20 C 0.7008(3) 0.2504(3) 0.5092(3) 0.0556(12) Uani 1 1 d .
C21 C 0.7792(3) 0.2496(4) 0.5624(3) 0.0704(16) Uani 1 1 d .
H21A H 0.7669 0.2175 0.6018 0.084 Uiso 1 1 calc R
H21B H 0.8203 0.2137 0.5446 0.084 Uiso 1 1 calc R
C22 C 0.8163(4) 0.3429(4) 0.5847(3) 0.0868(19) Uani 1 1 d .
H22A H 0.8244 0.3782 0.5460 0.130 Uiso 1 1 calc R
H22B H 0.8678 0.3337 0.6131 0.130 Uiso 1 1 calc R
H22C H 0.7800 0.3757 0.6090 0.130 Uiso 1 1 calc R
C23 C 0.6758(4) 0.1476(3) 0.4971(3) 0.0702(16) Uani 1 1 d .
H23A H 0.7199 0.1162 0.4800 0.084 Uiso 1 1 calc R
H23B H 0.6713 0.1202 0.5402 0.084 Uiso 1 1 calc R
C24 C 0.5992(4) 0.1284(4) 0.4509(4) 0.0818(19) Uani 1 1 d .
H24A H 0.5538 0.1530 0.4694 0.123 Uiso 1 1 calc R
H24B H 0.5926 0.0628 0.4451 0.123 Uiso 1 1 calc R
H24C H 0.6014 0.1568 0.4083 0.123 Uiso 1 1 calc R
C25 C 0.3395(5) 0.2717(5) 0.2725(4) 0.102(2) Uani 1 1 d .
H25A H 0.2850 0.2670 0.2839 0.122 Uiso 1 1 calc R
H25B H 0.3356 0.2556 0.2255 0.122 Uiso 1 1 calc R
C26 C 0.3904(5) 0.2037(5) 0.3113(5) 0.139(4) Uani 1 1 d .
H26A H 0.4424 0.2010 0.2963 0.209 Uiso 1 1 calc R
H26B H 0.3645 0.1443 0.3056 0.209 Uiso 1 1 calc R
H26C H 0.3981 0.2206 0.3579 0.209 Uiso 1 1 calc R
C27 C 0.3038(3) 0.4315(5) 0.2330(4) 0.093(2) Uani 1 1 d .
H27A H 0.3037 0.4090 0.1878 0.112 Uiso 1 1 calc R
H27B H 0.2502 0.4195 0.2445 0.112 Uiso 1 1 calc R
C28 C 0.3172(4) 0.5355(5) 0.2333(4) 0.108(2) Uani 1 1 d .
H28A H 0.3184 0.5589 0.2780 0.162 Uiso 1 1 calc R
H28B H 0.2735 0.5644 0.2037 0.162 Uiso 1 1 calc R
H28C H 0.3682 0.5489 0.2185 0.162 Uiso 1 1 calc R
C29 C 0.9368(3) 0.4928(3) 0.2508(3) 0.0538(12) Uani 1 1 d .
C30 C 0.9425(3) 0.5861(3) 0.2741(3) 0.0671(15) Uani 1 1 d .
H30 H 0.9870 0.6126 0.3014 0.080 Uiso 1 1 calc R
C31 C 0.8726(4) 0.6282(3) 0.2496(3) 0.0629(14) Uani 1 1 d .
H31 H 0.8592 0.6893 0.2574 0.075 Uiso 1 1 calc R
C32 C 0.8227(3) 0.5637(3) 0.2101(2) 0.0498(12) Uani 1 1 d .
C33 C 0.7492(3) 0.5805(3) 0.1699(3) 0.0498(12) Uani 1 1 d .
H33 H 0.7259 0.6378 0.1757 0.060 Uiso 1 1 calc R
C34 C 0.7055(3) 0.5245(3) 0.1224(2) 0.0471(11) Uani 1 1 d .
C35 C 0.6374(3) 0.5497(3) 0.0749(3) 0.0593(14) Uani 1 1 d .
H35 H 0.6093 0.6054 0.0732 0.071 Uiso 1 1 calc R
C36 C 0.6205(3) 0.4780(4) 0.0324(3) 0.0666(15) Uani 1 1 d .
H36 H 0.5791 0.4758 -0.0046 0.080 Uiso 1 1 calc R
C37 C 0.6769(3) 0.4069(3) 0.0540(3) 0.0522(12) Uani 1 1 d .
C38 C 0.6817(3) 0.3148(4) 0.0193(3) 0.0634(14) Uani 1 1 d .
C39 C 0.7129(3) 0.2386(3) 0.0662(2) 0.0533(12) Uani 1 1 d .
C40 C 0.6905(4) 0.1441(3) 0.0570(3) 0.0686(16) Uani 1 1 d .
H40 H 0.6521 0.1197 0.0230 0.082 Uiso 1 1 calc R
C41 C 0.7358(4) 0.0965(3) 0.1073(3) 0.0698(16) Uani 1 1 d .
H41 H 0.7342 0.0330 0.1141 0.084 Uiso 1 1 calc R
C42 C 0.7844(3) 0.1584(3) 0.1465(3) 0.0502(12) Uani 1 1 d .
C43 C 0.8459(3) 0.1402(3) 0.1999(3) 0.0562(13) Uani 1 1 d .
H43 H 0.8487 0.0790 0.2142 0.067 Uiso 1 1 calc R
C44 C 0.9027(3) 0.1972(3) 0.2348(3) 0.0526(12) Uani 1 1 d .
C45 C 0.9711(3) 0.1730(4) 0.2816(3) 0.0669(15) Uani 1 1 d .
H45 H 0.9837 0.1139 0.2982 0.080 Uiso 1 1 calc R
C46 C 1.0153(3) 0.2498(4) 0.2985(3) 0.0685(15) Uani 1 1 d .
H46 H 1.0645 0.2532 0.3278 0.082 Uiso 1 1 calc R
C47 C 0.9734(3) 0.3238(3) 0.2636(3) 0.0544(13) Uani 1 1 d .
C48 C 1.0038(3) 0.4222(4) 0.2663(3) 0.0640(15) Uani 1 1 d .
C49 C 1.0623(4) 0.4304(5) 0.2135(5) 0.118(3) Uani 1 1 d .
H49A H 1.0904 0.4892 0.2207 0.141 Uiso 1 1 calc R
H49B H 1.1033 0.3825 0.2232 0.141 Uiso 1 1 calc R
C50 C 1.0307(6) 0.4246(7) 0.1461(5) 0.146(4) Uani 1 1 d .
H50A H 1.0160 0.3617 0.1349 0.220 Uiso 1 1 calc R
H50B H 1.0710 0.4449 0.1200 0.220 Uiso 1 1 calc R
H50C H 0.9831 0.4631 0.1366 0.220 Uiso 1 1 calc R
C51 C 1.0526(4) 0.4416(5) 0.3370(5) 0.106(3) Uani 1 1 d .
H51A H 1.0963 0.3966 0.3460 0.127 Uiso 1 1 calc R
H51B H 1.0777 0.5021 0.3366 0.127 Uiso 1 1 calc R
C52 C 1.0028(6) 0.4386(5) 0.3942(4) 0.129(3) Uani 1 1 d .
H52A H 0.9584 0.4816 0.3854 0.193 Uiso 1 1 calc R
H52B H 1.0371 0.4549 0.4355 0.193 Uiso 1 1 calc R
H52C H 0.9817 0.3774 0.3979 0.193 Uiso 1 1 calc R
C53 C 0.5968(4) 0.2891(5) -0.0176(3) 0.095(2) Uani 1 1 d .
H53A H 0.5789 0.3374 -0.0499 0.114 Uiso 1 1 calc R
H53B H 0.6016 0.2327 -0.0426 0.114 Uiso 1 1 calc R
C54 C 0.5313(4) 0.2752(5) 0.0254(5) 0.120(3) Uani 1 1 d .
H54A H 0.5478 0.2274 0.0577 0.181 Uiso 1 1 calc R
H54B H 0.4812 0.2575 -0.0025 0.181 Uiso 1 1 calc R
H54C H 0.5230 0.3317 0.0483 0.181 Uiso 1 1 calc R
C55 C 0.7389(5) 0.3247(5) -0.0343(3) 0.099(2) Uani 1 1 d .
H55A H 0.7386 0.2662 -0.0577 0.118 Uiso 1 1 calc R
H55B H 0.7149 0.3703 -0.0668 0.118 Uiso 1 1 calc R
C56 C 0.8241(6) 0.3507(5) -0.0122(5) 0.131(4) Uani 1 1 d .
H56A H 0.8262 0.4058 0.0145 0.196 Uiso 1 1 calc R
H56B H 0.8501 0.3618 -0.0507 0.196 Uiso 1 1 calc R
H56C H 0.8518 0.3015 0.0141 0.196 Uiso 1 1 calc R
N1 N 0.6631(2) 0.3287(2) 0.39777(19) 0.0437(9) Uani 1 1 d .
N2 N 0.5684(2) 0.3382(3) 0.5005(2) 0.0505(10) Uani 1 1 d .
N3 N 0.4277(2) 0.3911(3) 0.4035(2) 0.0527(10) Uani 1 1 d .
N4 N 0.5215(2) 0.3797(2) 0.3004(2) 0.0482(9) Uani 1 1 d .
N5 N 0.8645(2) 0.4802(2) 0.21194(19) 0.0450(9) Uani 1 1 d .
N6 N 0.9060(2) 0.2932(2) 0.2246(2) 0.0468(9) Uani 1 1 d .
N7 N 0.7697(2) 0.2478(2) 0.1214(2) 0.0480(9) Uani 1 1 d .
N8 N 0.7279(2) 0.4350(2) 0.10824(19) 0.0465(9) Uani 1 1 d .
Pd1 Pd 0.54458(2) 0.35741(2) 0.400266(18) 0.04279(13) Uani 1 1 d .
Pd2 Pd 0.818484(19) 0.36416(2) 0.165241(18) 0.03968(13) Uani 1 1 d .

loop_
_atom_site_aniso_label
_atom_site_aniso_U_11
_atom_site_aniso_U_22
_atom_site_aniso_U_33
_atom_site_aniso_U_23
_atom_site_aniso_U_13
_atom_site_aniso_U_12
C1 0.050(3) 0.047(3) 0.052(3) -0.008(2) 0.009(2) -0.004(2)
C2 0.041(3) 0.059(3) 0.076(4) -0.008(3) 0.006(3) -0.003(2)
C3 0.049(3) 0.056(3) 0.070(4) -0.009(3) 0.026(3) -0.006(2)
C4 0.044(3) 0.038(2) 0.056(3) -0.010(2) 0.019(2) -0.0093(19)
C5 0.055(3) 0.049(3) 0.053(3) -0.007(2) 0.027(3) -0.009(2)
C6 0.057(3) 0.042(2) 0.051(3) -0.002(2) 0.017(2) -0.007(2)
C7 0.087(4) 0.074(4) 0.049(4) 0.001(3) 0.018(3) -0.009(3)
C8 0.067(4) 0.091(4) 0.061(4) 0.000(3) 0.003(3) -0.004(3)
C9 0.053(3) 0.063(3) 0.054(3) -0.012(3) 0.002(3) -0.007(2)
C10 0.050(3) 0.071(3) 0.082(4) -0.019(3) 0.007(3) -0.012(3)
C11 0.042(3) 0.063(3) 0.079(4) -0.015(3) 0.016(3) -0.006(2)
C12 0.043(3) 0.088(4) 0.107(6) -0.007(4) 0.019(3) 0.002(3)
C13 0.055(3) 0.081(4) 0.102(6) -0.008(4) 0.038(4) 0.004(3)
C14 0.049(3) 0.055(3) 0.077(4) -0.007(3) 0.028(3) -0.005(2)
C15 0.067(4) 0.061(3) 0.069(4) -0.017(3) 0.040(3) -0.011(3)
C16 0.067(3) 0.058(3) 0.050(3) -0.015(2) 0.029(3) -0.011(3)
C17 0.090(4) 0.086(4) 0.054(4) -0.017(3) 0.033(3) -0.011(3)
C18 0.086(4) 0.082(4) 0.047(3) -0.004(3) 0.017(3) -0.007(3)
C19 0.066(3) 0.053(3) 0.052(3) -0.009(2) 0.014(3) -0.011(3)
C20 0.061(3) 0.054(3) 0.052(3) -0.005(2) 0.009(3) -0.001(2)
C21 0.067(4) 0.080(4) 0.063(4) 0.002(3) 0.007(3) 0.015(3)
C22 0.068(4) 0.102(5) 0.082(5) -0.016(4) -0.012(3) -0.004(3)
C23 0.088(4) 0.048(3) 0.080(4) -0.005(3) 0.027(4) -0.001(3)
C24 0.093(5) 0.058(3) 0.095(5) -0.011(3) 0.018(4) -0.015(3)
C25 0.110(6) 0.081(5) 0.116(7) -0.029(5) 0.025(5) -0.020(4)
C26 0.154(8) 0.100(6) 0.181(10) -0.059(7) 0.079(8) -0.052(6)
C27 0.048(3) 0.135(6) 0.093(5) -0.017(5) -0.004(3) -0.002(4)
C28 0.086(5) 0.120(6) 0.110(6) 0.007(5) -0.004(4) 0.015(4)
C29 0.044(3) 0.052(3) 0.066(4) 0.007(2) 0.012(2) -0.003(2)
C30 0.061(3) 0.051(3) 0.086(4) 0.005(3) 0.005(3) -0.009(3)
C31 0.076(4) 0.045(3) 0.068(4) -0.004(3) 0.012(3) 0.000(3)
C32 0.051(3) 0.045(3) 0.055(3) 0.007(2) 0.014(2) 0.006(2)
C33 0.055(3) 0.037(2) 0.060(3) 0.007(2) 0.018(3) 0.010(2)
C34 0.043(3) 0.046(3) 0.055(3) 0.014(2) 0.015(2) 0.008(2)
C35 0.052(3) 0.054(3) 0.071(4) 0.020(3) 0.007(3) 0.014(2)
C36 0.054(3) 0.081(4) 0.060(4) 0.015(3) -0.004(3) 0.007(3)
C37 0.052(3) 0.054(3) 0.050(3) 0.010(2) 0.005(2) 0.007(2)
C38 0.080(4) 0.063(3) 0.047(3) 0.001(3) 0.009(3) 0.007(3)
C39 0.059(3) 0.054(3) 0.049(3) -0.007(2) 0.012(3) 0.000(2)
C40 0.073(4) 0.063(3) 0.068(4) -0.014(3) 0.006(3) -0.005(3)
C41 0.082(4) 0.044(3) 0.086(5) -0.004(3) 0.022(3) -0.006(3)
C42 0.054(3) 0.042(2) 0.059(3) 0.005(2) 0.022(3) 0.003(2)
C43 0.066(3) 0.040(3) 0.069(4) 0.011(2) 0.031(3) 0.003(2)
C44 0.055(3) 0.049(3) 0.057(3) 0.017(2) 0.020(3) 0.010(2)
C45 0.076(4) 0.055(3) 0.070(4) 0.022(3) 0.010(3) 0.021(3)
C46 0.057(3) 0.072(4) 0.073(4) 0.016(3) -0.002(3) 0.014(3)
C47 0.041(3) 0.057(3) 0.066(4) 0.011(3) 0.012(2) 0.004(2)
C48 0.040(3) 0.062(3) 0.089(4) 0.015(3) 0.006(3) -0.001(2)
C49 0.072(5) 0.088(5) 0.213(10) 0.049(6) 0.081(6) 0.014(4)
C50 0.158(9) 0.162(8) 0.142(9) 0.074(7) 0.094(8) 0.077(7)
C51 0.056(4) 0.081(4) 0.163(8) 0.007(5) -0.037(5) -0.008(3)
C52 0.157(8) 0.104(6) 0.099(7) -0.009(5) -0.062(6) 0.011(5)
C53 0.116(6) 0.088(4) 0.066(4) -0.017(4) -0.032(4) 0.013(4)
C54 0.069(5) 0.114(6) 0.162(9) -0.027(6) -0.031(5) -0.014(4)
C55 0.147(7) 0.095(5) 0.063(4) 0.000(4) 0.047(5) 0.013(5)
C56 0.181(10) 0.117(7) 0.122(8) 0.003(5) 0.104(8) 0.004(6)
N1 0.044(2) 0.0410(19) 0.049(2) -0.0057(17) 0.0161(19) -0.0055(16)
N2 0.057(2) 0.053(2) 0.046(2) -0.0091(19) 0.021(2) -0.0046(19)
N3 0.044(2) 0.053(2) 0.066(3) -0.011(2) 0.024(2) -0.0067(18)
N4 0.049(2) 0.044(2) 0.053(3) -0.0074(18) 0.015(2) -0.0047(17)
N5 0.042(2) 0.0397(19) 0.055(3) 0.0089(18) 0.0136(18) 0.0029(16)
N6 0.040(2) 0.045(2) 0.059(3) 0.0120(19) 0.0159(19) 0.0072(17)
N7 0.051(2) 0.046(2) 0.050(3) 0.0007(18) 0.016(2) 0.0034(18)
N8 0.045(2) 0.049(2) 0.047(2) 0.0115(18) 0.0116(19) 0.0125(17)
Pd1 0.0404(2) 0.0435(2) 0.0475(2) -0.00925(15) 0.01622(16) -0.00674(14)
Pd2 0.0372(2) 0.0393(2) 0.0445(2) 0.00768(15) 0.01266(15) 0.00569(14)

loop_
_atom_type_symbol
_atom_type_description
_atom_type_scat_dispersion_real
_atom_type_scat_dispersion_imag
_atom_type_scat_source
C C 0.0033 0.0016 'International Tables Vol C Tables 4.2.6.8 and 6.1.1.4'
H H 0.0000 0.0000 'International Tables Vol C Tables 4.2.6.8 and 6.1.1.4'
N N 0.0061 0.0033 'International Tables Vol C Tables 4.2.6.8 and 6.1.1.4'
Pd Pd -0.9988 1.0072 'International Tables Vol C Tables 4.2.6.8 and 6.1.1.4'

loop_
_geom_angle_atom_site_label_1
_geom_angle_atom_site_label_2
_geom_angle_atom_site_label_3
_geom_angle
N1 C1 C2 109.6(4)
N1 C1 C20 124.8(4)
C2 C1 C20 125.4(5)
C3 C2 C1 107.7(5)
C3 C2 H2 126.2
C1 C2 H2 126.2
C2 C3 C4 107.4(5)
C2 C3 H3 126.3
C4 C3 H3 126.3
C5 C4 N1 124.6(4)
C5 C4 C3 127.2(5)
N1 C4 C3 107.7(4)
C4 C5 C6 128.9(5)
C4 C5 H5 115.6
C6 C5 H5 115.6
C5 C6 N4 124.7(5)
C5 C6 C7 127.5(5)
N4 C6 C7 107.6(4)
C8 C7 C6 108.1(5)
C8 C7 H7 125.9
C6 C7 H7 125.9
C7 C8 C9 107.0(5)
C7 C8 H8 126.5
C9 C8 H8 126.5
N4 C9 C8 110.5(5)
N4 C9 C10 124.6(5)
C8 C9 C10 124.8(5)
C11 C10 C9 114.0(4)
C11 C10 C27 110.3(5)
C9 C10 C27 108.4(5)
C11 C10 C25 108.2(5)
C9 C10 C25 109.7(5)
C27 C10 C25 106.0(5)
N3 C11 C12 109.8(5)
N3 C11 C10 125.1(4)
C12 C11 C10 124.9(5)
C13 C12 C11 107.1(5)
C13 C12 H12 126.4
C11 C12 H12 126.4
C12 C13 C14 107.7(5)
C12 C13 H13 126.2
C14 C13 H13 126.2
C15 C14 N3 124.4(5)
C15 C14 C13 126.9(6)
N3 C14 C13 108.5(5)
C14 C15 C16 129.2(5)
C14 C15 H15 115.4
C16 C15 H15 115.4
C15 C16 N2 123.9(5)
C15 C16 C17 127.8(5)
N2 C16 C17 108.1(5)
C18 C17 C16 108.4(5)
C18 C17 H17 125.8
C16 C17 H17 125.8
C17 C18 C19 106.6(5)
C17 C18 H18 126.7
C19 C18 H18 126.7
N2 C19 C18 110.0(5)
N2 C19 C20 124.5(5)
C18 C19 C20 125.3(5)
C1 C20 C19 113.1(4)
C1 C20 C21 109.5(4)
C19 C20 C21 109.4(4)
C1 C20 C23 110.4(4)
C19 C20 C23 108.2(4)
C21 C20 C23 106.0(4)
C22 C21 C20 117.0(5)
C22 C21 H21A 108.0
C20 C21 H21A 108.0
C22 C21 H21B 108.0
C20 C21 H21B 108.0
H21A C21 H21B 107.3
C21 C22 H22A 109.5
C21 C22 H22B 109.5
H22A C22 H22B 109.5
C21 C22 H22C 109.5
H22A C22 H22C 109.5
H22B C22 H22C 109.5
C24 C23 C20 117.4(5)
C24 C23 H23A 107.9
C20 C23 H23A 107.9
C24 C23 H23B 107.9
C20 C23 H23B 107.9
H23A C23 H23B 107.2
C23 C24 H24A 109.5
C23 C24 H24B 109.5
H24A C24 H24B 109.5
C23 C24 H24C 109.5
H24A C24 H24C 109.5
H24B C24 H24C 109.5
C26 C25 C10 117.0(6)
C26 C25 H25A 108.0
C10 C25 H25A 108.0
C26 C25 H25B 108.0
C10 C25 H25B 108.0
H25A C25 H25B 107.3
C25 C26 H26A 109.5
C25 C26 H26B 109.5
H26A C26 H26B 109.5
C25 C26 H26C 109.5
H26A C26 H26C 109.5
H26B C26 H26C 109.5
C28 C27 C10 115.8(5)
C28 C27 H27A 108.3
C10 C27 H27A 108.3
C28 C27 H27B 108.3
C10 C27 H27B 108.3
H27A C27 H27B 107.4
C27 C28 H28A 109.5
C27 C28 H28B 109.5
H28A C28 H28B 109.5
C27 C28 H28C 109.5
H28A C28 H28C 109.5
H28B C28 H28C 109.5
N5 C29 C30 109.1(4)
N5 C29 C48 126.4(4)
C30 C29 C48 124.5(5)
C31 C30 C29 107.6(5)
C31 C30 H30 126.2
C29 C30 H30 126.2
C30 C31 C32 107.8(4)
C30 C31 H31 126.1
C32 C31 H31 126.1
C33 C32 N5 124.1(4)
C33 C32 C31 127.2(4)
N5 C32 C31 108.4(4)
C34 C33 C32 129.0(4)
C34 C33 H33 115.5
C32 C33 H33 115.5
C33 C34 N8 124.4(4)
C33 C34 C35 127.0(4)
N8 C34 C35 108.2(4)
C36 C35 C34 107.4(4)
C36 C35 H35 126.3
C34 C35 H35 126.3
C35 C36 C37 107.7(5)
C35 C36 H36 126.2
C37 C36 H36 126.2
N8 C37 C36 109.5(4)
N8 C37 C38 125.1(4)
C36 C37 C38 125.4(5)
C39 C38 C37 113.3(4)
C39 C38 C53 109.2(5)
C37 C38 C53 109.1(5)
C39 C38 C55 108.8(5)
C37 C38 C55 108.9(5)
C53 C38 C55 107.5(5)
N7 C39 C40 109.7(5)
N7 C39 C38 125.4(4)
C40 C39 C38 124.8(5)
C41 C40 C39 106.8(5)
C41 C40 H40 126.6
C39 C40 H40 126.6
C40 C41 C42 107.8(5)
C40 C41 H41 126.1
C42 C41 H41 126.1
C41 C42 C43 128.1(5)
C41 C42 N7 110.1(5)
C43 C42 N7 121.5(4)
C44 C43 C42 130.5(4)
C44 C43 H43 114.7
C42 C43 H43 114.7
C43 C44 C45 128.1(5)
C43 C44 N6 124.2(4)
C45 C44 N6 107.5(4)
C46 C45 C44 108.3(5)
C46 C45 H45 125.8
C44 C45 H45 125.8
C45 C46 C47 107.3(5)
C45 C46 H46 126.4
C47 C46 H46 126.4
N6 C47 C46 110.1(4)
N6 C47 C48 125.3(4)
C46 C47 C48 124.5(5)
C29 C48 C47 113.7(4)
C29 C48 C51 109.2(5)
C47 C48 C51 109.1(5)
C29 C48 C49 109.0(5)
C47 C48 C49 106.7(5)
C51 C48 C49 109.0(5)
C50 C49 C48 119.3(7)
C50 C49 H49A 107.5
C48 C49 H49A 107.5
C50 C49 H49B 107.5
C48 C49 H49B 107.5
H49A C49 H49B 107.0
C49 C50 H50A 109.5
C49 C50 H50B 109.5
H50A C50 H50B 109.5
C49 C50 H50C 109.5
H50A C50 H50C 109.5
H50B C50 H50C 109.5
C52 C51 C48 115.2(5)
C52 C51 H51A 108.5
C48 C51 H51A 108.5
C52 C51 H51B 108.5
C48 C51 H51B 108.5
H51A C51 H51B 107.5
C51 C52 H52A 109.5
C51 C52 H52B 109.5
H52A C52 H52B 109.5
C51 C52 H52C 109.5
H52A C52 H52C 109.5
H52B C52 H52C 109.5
C54 C53 C38 116.4(5)
C54 C53 H53A 108.2
C38 C53 H53A 108.2
C54 C53 H53B 108.2
C38 C53 H53B 108.2
H53A C53 H53B 107.3
C53 C54 H54A 109.5
C53 C54 H54B 109.5
H54A C54 H54B 109.5
C53 C54 H54C 109.5
H54A C54 H54C 109.5
H54B C54 H54C 109.5
C56 C55 C38 118.6(6)
C56 C55 H55A 107.7
C38 C55 H55A 107.7
C56 C55 H55B 107.7
C38 C55 H55B 107.7
H55A C55 H55B 107.1
C55 C56 H56A 109.5
C55 C56 H56B 109.5
H56A C56 H56B 109.5
C55 C56 H56C 109.5
H56A C56 H56C 109.5
H56B C56 H56C 109.5
C1 N1 C4 107.5(4)
C1 N1 Pd1 128.9(3)
C4 N1 Pd1 123.2(3)
C19 N2 C16 106.9(4)
C19 N2 Pd1 129.2(3)
C16 N2 Pd1 123.9(4)
C11 N3 C14 106.9(4)
C11 N3 Pd1 128.9(3)
C14 N3 Pd1 123.8(4)
C9 N4 C6 106.8(4)
C9 N4 Pd1 129.6(3)
C6 N4 Pd1 123.7(3)
C29 N5 C32 107.1(4)
C29 N5 Pd2 128.7(3)
C32 N5 Pd2 124.2(3)
C47 N6 C44 106.8(4)
C47 N6 Pd2 129.7(3)
C44 N6 Pd2 123.4(3)
C39 N7 C42 105.5(4)
C39 N7 Pd2 128.8(3)
C42 N7 Pd2 125.5(3)
C37 N8 C34 107.3(4)
C37 N8 Pd2 128.9(3)
C34 N8 Pd2 123.7(3)
N3 Pd1 N1 177.79(14)
N3 Pd1 N2 92.14(17)
N1 Pd1 N2 87.74(16)
N3 Pd1 N4 87.83(17)
N1 Pd1 N4 92.24(15)
N2 Pd1 N4 178.67(14)
N6 Pd2 N7 92.09(15)
N6 Pd2 N5 87.87(14)
N7 Pd2 N5 177.72(15)
N6 Pd2 N8 177.90(15)
N7 Pd2 N8 87.92(15)
N5 Pd2 N8 92.03(14)

loop_
_geom_bond_atom_site_label_1
_geom_bond_atom_site_label_2
_geom_bond_distance
C1 N1 1.333(6)
C1 C2 1.414(6)
C1 C20 1.496(7)
C2 C3 1.345(7)
C2 H2 0.9300
C3 C4 1.418(7)
C3 H3 0.9300
C4 C5 1.365(7)
C4 N1 1.394(6)
C5 C6 1.365(6)
C5 H5 0.9300
C6 N4 1.397(6)
C6 C7 1.401(7)
C7 C8 1.356(8)
C7 H7 0.9300
C8 C9 1.392(8)
C8 H8 0.9300
C9 N4 1.342(6)
C9 C10 1.509(7)
C10 C11 1.493(8)
C10 C27 1.546(8)
C10 C25 1.567(8)
C11 N3 1.350(7)
C11 C12 1.406(7)
C12 C13 1.356(8)
C12 H12 0.9300
C13 C14 1.404(7)
C13 H13 0.9300
C14 C15 1.366(8)
C14 N3 1.383(6)
C15 C16 1.379(7)
C15 H15 0.9300
C16 N2 1.392(6)
C16 C17 1.394(8)
C17 C18 1.347(8)
C17 H17 0.9300
C18 C19 1.414(7)
C18 H18 0.9300
C19 N2 1.335(6)
C19 C20 1.510(7)
C20 C21 1.549(7)
C20 C23 1.553(6)
C21 C22 1.522(7)
C21 H21A 0.9700
C21 H21B 0.9700
C22 H22A 0.9600
C22 H22B 0.9600
C22 H22C 0.9600
C23 C24 1.479(8)
C23 H23A 0.9700
C23 H23B 0.9700
C24 H24A 0.9600
C24 H24B 0.9600
C24 H24C 0.9600
C25 C26 1.444(10)
C25 H25A 0.9700
C25 H25B 0.9700
C26 H26A 0.9600
C26 H26B 0.9600
C26 H26C 0.9600
C27 C28 1.522(9)
C27 H27A 0.9700
C27 H27B 0.9700
C28 H28A 0.9600
C28 H28B 0.9600
C28 H28C 0.9600
C29 N5 1.338(6)
C29 C30 1.428(7)
C29 C48 1.504(7)
C30 C31 1.334(7)
C30 H30 0.9300
C31 C32 1.408(7)
C31 H31 0.9300
C32 C33 1.374(6)
C32 N5 1.391(5)
C33 C34 1.372(6)
C33 H33 0.9300
C34 N8 1.389(5)
C34 C35 1.409(6)
C35 C36 1.347(7)
C35 H35 0.9300
C36 C37 1.413(7)
C36 H36 0.9300
C37 N8 1.337(6)
C37 C38 1.513(7)
C38 C39 1.493(7)
C38 C53 1.530(8)
C38 C55 1.553(8)
C39 N7 1.347(6)
C39 C40 1.421(6)
C40 C41 1.352(8)
C40 H40 0.9300
C41 C42 1.370(7)
C41 H41 0.9300
C42 C43 1.386(7)
C42 N7 1.396(5)
C43 C44 1.362(7)
C43 H43 0.9300
C44 C45 1.400(7)
C44 N6 1.407(5)
C45 C46 1.345(7)
C45 H45 0.9300
C46 C47 1.404(7)
C46 H46 0.9300
C47 N6 1.337(6)
C47 C48 1.508(7)
C48 C51 1.552(9)
C48 C49 1.556(9)
C49 C50 1.380(12)
C49 H49A 0.9700
C49 H49B 0.9700
C50 H50A 0.9600
C50 H50B 0.9600
C50 H50C 0.9600
C51 C52 1.524(11)
C51 H51A 0.9700
C51 H51B 0.9700
C52 H52A 0.9600
C52 H52B 0.9600
C52 H52C 0.9600
C53 C54 1.508(10)
C53 H53A 0.9700
C53 H53B 0.9700
C54 H54A 0.9600
C54 H54B 0.9600
C54 H54C 0.9600
C55 C56 1.461(11)
C55 H55A 0.9700
C55 H55B 0.9700
C56 H56A 0.9600
C56 H56B 0.9600
C56 H56C 0.9600
N1 Pd1 2.017(3)
N2 Pd1 2.018(4)
N3 Pd1 2.010(4)
N4 Pd1 2.018(4)
N5 Pd2 2.016(4)
N6 Pd2 2.010(4)
N7 Pd2 2.011(4)
N8 Pd2 2.021(3)

loop_
_geom_torsion_atom_site_label_1
_geom_torsion_atom_site_label_2
_geom_torsion_atom_site_label_3
_geom_torsion_atom_site_label_4
_geom_torsion
N1 C1 C2 C3 -0.2(5)
C20 C1 C2 C3 174.5(4)
C1 C2 C3 C4 -0.6(5)
C2 C3 C4 C5 -171.4(5)
C2 C3 C4 N1 1.0(5)
N1 C4 C5 C6 -0.7(8)
C3 C4 C5 C6 170.5(5)
C4 C5 C6 N4 6.3(8)
C4 C5 C6 C7 -168.6(5)
C5 C6 C7 C8 174.3(5)
N4 C6 C7 C8 -1.3(6)
C6 C7 C8 C9 1.5(7)
C7 C8 C9 N4 -1.2(7)
C7 C8 C9 C10 -177.7(5)
N4 C9 C10 C11 29.7(7)
C8 C9 C10 C11 -154.3(6)
N4 C9 C10 C27 153.0(5)
C8 C9 C10 C27 -31.0(7)
N4 C9 C10 C25 -91.7(6)
C8 C9 C10 C25 84.3(7)
C9 C10 C11 N3 -35.0(7)
C27 C10 C11 N3 -157.2(5)
C25 C10 C11 N3 87.3(6)
C9 C10 C11 C12 151.6(5)
C27 C10 C11 C12 29.4(7)
C25 C10 C11 C12 -86.2(7)
N3 C11 C12 C13 1.0(7)
C10 C11 C12 C13 175.3(5)
C11 C12 C13 C14 -1.5(7)
C12 C13 C14 C15 -172.6(5)
C12 C13 C14 N3 1.6(6)
N3 C14 C15 C16 -1.2(9)
C13 C14 C15 C16 172.1(5)
C14 C15 C16 N2 4.1(9)
C14 C15 C16 C17 -170.4(5)
C15 C16 C17 C18 173.9(5)
N2 C16 C17 C18 -1.2(6)
C16 C17 C18 C19 1.4(6)
C17 C18 C19 N2 -1.2(6)
C17 C18 C19 C20 -175.9(5)
N1 C1 C20 C19 -37.6(6)
C2 C1 C20 C19 148.6(5)
N1 C1 C20 C21 -159.9(4)
C2 C1 C20 C21 26.3(6)
N1 C1 C20 C23 83.8(6)
C2 C1 C20 C23 -90.0(6)
N2 C19 C20 C1 35.0(7)
C18 C19 C20 C1 -151.0(5)
N2 C19 C20 C21 157.4(5)
C18 C19 C20 C21 -28.7(7)
N2 C19 C20 C23 -87.6(6)
C18 C19 C20 C23 86.4(6)
C1 C20 C21 C22 62.0(6)
C19 C20 C21 C22 -62.4(6)
C23 C20 C21 C22 -178.9(5)
C1 C20 C23 C24 -65.0(7)
C19 C20 C23 C24 59.2(7)
C21 C20 C23 C24 176.5(5)
C11 C10 C25 C26 -63.2(8)
C9 C10 C25 C26 61.7(9)
C27 C10 C25 C26 178.5(7)
C11 C10 C27 C28 62.1(7)
C9 C10 C27 C28 -63.3(7)
C25 C10 C27 C28 179.0(6)
N5 C29 C30 C31 1.0(6)
C48 C29 C30 C31 178.9(5)
C29 C30 C31 C32 -1.0(7)
C30 C31 C32 C33 -172.6(5)
C30 C31 C32 N5 0.7(6)
N5 C32 C33 C34 -4.3(8)
C31 C32 C33 C34 168.0(5)
C32 C33 C34 N8 2.9(8)
C32 C33 C34 C35 -168.8(5)
C33 C34 C35 C36 171.5(5)
N8 C34 C35 C36 -1.3(6)
C34 C35 C36 C37 1.2(6)
C35 C36 C37 N8 -0.7(6)
C35 C36 C37 C38 -178.0(5)
N8 C37 C38 C39 32.7(7)
C36 C37 C38 C39 -150.5(5)
N8 C37 C38 C53 154.5(5)
C36 C37 C38 C53 -28.6(7)
N8 C37 C38 C55 -88.5(6)
C36 C37 C38 C55 88.4(7)
C37 C38 C39 N7 -34.5(7)
C53 C38 C39 N7 -156.2(5)
C55 C38 C39 N7 86.8(6)
C37 C38 C39 C40 149.6(5)
C53 C38 C39 C40 27.8(7)
C55 C38 C39 C40 -89.2(7)
N7 C39 C40 C41 -0.8(6)
C38 C39 C40 C41 175.7(5)
C39 C40 C41 C42 0.1(7)
C40 C41 C42 C43 -173.6(5)
C40 C41 C42 N7 0.6(6)
C41 C42 C43 C44 170.4(6)
N7 C42 C43 C44 -3.2(9)
C42 C43 C44 C45 -169.5(6)
C42 C43 C44 N6 4.5(9)
C43 C44 C45 C46 173.6(5)
N6 C44 C45 C46 -1.3(6)
C44 C45 C46 C47 1.7(7)
C45 C46 C47 N6 -1.6(6)
C45 C46 C47 C48 -177.7(5)
N5 C29 C48 C47 -28.0(8)
C30 C29 C48 C47 154.5(5)
N5 C29 C48 C51 -150.0(5)
C30 C29 C48 C51 32.4(7)
N5 C29 C48 C49 91.0(7)
C30 C29 C48 C49 -86.5(7)
N6 C47 C48 C29 29.5(8)
C46 C47 C48 C29 -155.1(5)
N6 C47 C48 C51 151.6(5)
C46 C47 C48 C51 -32.9(7)
N6 C47 C48 C49 -90.8(6)
C46 C47 C48 C49 84.7(7)
C29 C48 C49 C50 -54.8(9)
C47 C48 C49 C50 68.4(8)
C51 C48 C49 C50 -173.9(7)
C29 C48 C51 C52 59.5(7)
C47 C48 C51 C52 -65.4(7)
C49 C48 C51 C52 178.4(6)
C39 C38 C53 C54 61.6(7)
C37 C38 C53 C54 -62.6(7)
C55 C38 C53 C54 179.5(6)
C39 C38 C55 C56 -62.9(8)
C37 C38 C55 C56 60.9(8)
C53 C38 C55 C56 179.0(6)
C2 C1 N1 C4 0.8(5)
C20 C1 N1 C4 -173.8(4)
C2 C1 N1 Pd1 -173.2(3)
C20 C1 N1 Pd1 12.2(6)
C5 C4 N1 C1 171.5(4)
C3 C4 N1 C1 -1.1(5)
C5 C4 N1 Pd1 -14.1(6)
C3 C4 N1 Pd1 173.3(3)
C18 C19 N2 C16 0.4(5)
C20 C19 N2 C16 175.2(4)
C18 C19 N2 Pd1 177.9(3)
C20 C19 N2 Pd1 -7.3(7)
C15 C16 N2 C19 -174.9(5)
C17 C16 N2 C19 0.5(5)
C15 C16 N2 Pd1 7.4(7)
C17 C16 N2 Pd1 -177.2(3)
C12 C11 N3 C14 0.0(6)
C10 C11 N3 C14 -174.2(5)
C12 C11 N3 Pd1 -173.4(4)
C10 C11 N3 Pd1 12.3(7)
C15 C14 N3 C11 173.4(5)
C13 C14 N3 C11 -1.0(6)
C15 C14 N3 Pd1 -12.7(7)
C13 C14 N3 Pd1 172.9(3)
C8 C9 N4 C6 0.4(6)
C10 C9 N4 C6 176.9(4)
C8 C9 N4 Pd1 -178.7(4)
C10 C9 N4 Pd1 -2.3(7)
C5 C6 N4 C9 -175.2(4)
C7 C6 N4 C9 0.5(5)
C5 C6 N4 Pd1 4.0(6)
C7 C6 N4 Pd1 179.7(3)
C30 C29 N5 C32 -0.6(6)
C48 C29 N5 C32 -178.4(5)
C30 C29 N5 Pd2 -178.9(3)
C48 C29 N5 Pd2 3.2(8)
C33 C32 N5 C29 173.5(5)
C31 C32 N5 C29 -0.1(5)
C33 C32 N5 Pd2 -8.1(6)
C31 C32 N5 Pd2 178.4(3)
C46 C47 N6 C44 0.8(6)
C48 C47 N6 C44 176.8(5)
C46 C47 N6 Pd2 177.5(3)
C48 C47 N6 Pd2 -6.5(7)
C43 C44 N6 C47 -174.8(5)
C45 C44 N6 C47 0.3(5)
C43 C44 N6 Pd2 8.2(7)
C45 C44 N6 Pd2 -176.7(3)
C40 C39 N7 C42 1.1(5)
C38 C39 N7 C42 -175.4(5)
C40 C39 N7 Pd2 -174.3(3)
C38 C39 N7 Pd2 9.2(7)
C41 C42 N7 C39 -1.1(5)
C43 C42 N7 C39 173.5(5)
C41 C42 N7 Pd2 174.5(3)
C43 C42 N7 Pd2 -10.8(6)
C36 C37 N8 C34 -0.1(5)
C38 C37 N8 C34 177.2(5)
C36 C37 N8 Pd2 176.9(3)
C38 C37 N8 Pd2 -5.8(7)
C33 C34 N8 C37 -172.2(4)
C35 C34 N8 C37 0.9(5)
C33 C34 N8 Pd2 10.6(6)
C35 C34 N8 Pd2 -176.3(3)
C11 N3 Pd1 N1 103(4)
C14 N3 Pd1 N1 -70(4)
C11 N3 Pd1 N2 -170.2(4)
C14 N3 Pd1 N2 17.3(4)
C11 N3 Pd1 N4 11.1(4)
C14 N3 Pd1 N4 -161.3(4)
C1 N1 Pd1 N3 99(4)
C4 N1 Pd1 N3 -74(4)
C1 N1 Pd1 N2 11.9(4)
C4 N1 Pd1 N2 -161.2(3)
C1 N1 Pd1 N4 -169.4(4)
C4 N1 Pd1 N4 17.5(3)
C19 N2 Pd1 N3 168.0(4)
C16 N2 Pd1 N3 -14.8(4)
C19 N2 Pd1 N1 -14.2(4)
C16 N2 Pd1 N1 162.9(4)
C19 N2 Pd1 N4 -103(7)
C16 N2 Pd1 N4 74(7)
C9 N4 Pd1 N3 -16.0(4)
C6 N4 Pd1 N3 165.0(3)
C9 N4 Pd1 N1 166.2(4)
C6 N4 Pd1 N1 -12.8(3)
C9 N4 Pd1 N2 -105(7)
C6 N4 Pd1 N2 76(7)
C47 N6 Pd2 N7 168.6(4)
C44 N6 Pd2 N7 -15.2(4)
C47 N6 Pd2 N5 -13.7(4)
C44 N6 Pd2 N5 162.5(4)
C47 N6 Pd2 N8 -101(4)
C44 N6 Pd2 N8 75(4)
C39 N7 Pd2 N6 -168.6(4)
C42 N7 Pd2 N6 16.8(4)
C39 N7 Pd2 N5 102(4)
C42 N7 Pd2 N5 -72(4)
C39 N7 Pd2 N8 13.5(4)
C42 N7 Pd2 N8 -161.1(4)
C29 N5 Pd2 N6 15.3(4)
C32 N5 Pd2 N6 -162.8(4)
C29 N5 Pd2 N7 104(4)
C32 N5 Pd2 N7 -74(4)
C29 N5 Pd2 N8 -166.8(4)
C32 N5 Pd2 N8 15.1(4)
C37 N8 Pd2 N6 -105(4)
C34 N8 Pd2 N6 71(4)
C37 N8 Pd2 N7 -15.1(4)
C34 N8 Pd2 N7 161.5(3)
C37 N8 Pd2 N5 167.2(4)
C34 N8 Pd2 N5 -16.2(4)
